data_7006463
loop_
_publ_author_name
'Ghosh, Ananta Kumar'
'Ghoshal, Debajyoti'
'Zangrando, Ennio'
'Ribas, Joan'
'Chaudhuri, Nirmalendu Ray'

_publ_section_title
;
 Structural diversity in manganese squarate frameworks using N,N-donor
 chelating/bridging ligands: syntheses, crystal structures and magnetic
 properties.
;
_journal_issue 12
_journal_name_full 'Dalton transactions (Cambridge, England : 2003)'
_journal_page_first 1554
_journal_page_last 1563
_journal_paper_doi 10.1039/b510999j
_journal_year 2006
_chemical_formula_moiety 'C32 H24 Mn2 N4 O12'
_chemical_formula_sum 'C32 H24 Mn2 N4 O12'
_chemical_formula_weight 766.43
_chemical_name_common
;catena-bis(bisaquo-(1,10-phenanthroline)-manganese(ii)-
squarate)
;
_chemical_name_systematic
;
catena-bis[bisaquo-(1,10-phenanthroline)-manganese(II)-squarate]
;
_space_group_IT_number 14
_symmetry_cell_setting monoclinic
_symmetry_space_group_name_Hall '-P 2ybc'
_symmetry_space_group_name_H-M 'P 1 21/c 1'
_atom_sites_solution_hydrogens geom
_atom_sites_solution_primary direct
_atom_sites_solution_secondary difmap
_audit_creation_method SHELXL-97
_cell_angle_alpha 90.00
_cell_angle_beta 105.99(2)
_cell_angle_gamma 90.00
_cell_formula_units_Z 4
_cell_length_a 12.370(3)
_cell_length_b 21.786(4)
_cell_length_c 12.571(3)
_cell_measurement_temperature 293(2)
_cell_volume 3256.7(13)
_computing_cell_refinement 'Scalepack (Otwinowski & Minor 1997)'
_computing_data_collection 'Supergui (Nonius BV, 1997-2000)'
_computing_data_reduction 'Denzo and Scalepack (Otwinowski & Minor 1997)'
_computing_molecular_graphics 'Ortep3/windows (Farrugia,1997)'
_computing_publication_material 'Wingx 1.70.00 (Farrugia, 1999)'
_computing_structure_refinement 'SHELX97 (Sheldrick, 1998)'
_computing_structure_solution 'SHELX97 (Sheldrick, 1998)'
_diffrn_ambient_temperature 293(2)
_diffrn_detector_area_resol_mean 14
_diffrn_measured_fraction_theta_full 0.984
_diffrn_measured_fraction_theta_max 0.984
_diffrn_measurement_device_type Kappa-CCD
_diffrn_measurement_method 'CCD rotation images, thick slices'
_diffrn_radiation_monochromator graphite
_diffrn_radiation_source 'rotating anode'
_diffrn_radiation_type CuK\a
_diffrn_radiation_wavelength 1.54178
_diffrn_reflns_av_R_equivalents 0.0503
_diffrn_reflns_av_sigmaI/netI 0.0623
_diffrn_reflns_limit_h_max 13
_diffrn_reflns_limit_h_min -13
_diffrn_reflns_limit_k_max 24
_diffrn_reflns_limit_k_min -24
_diffrn_reflns_limit_l_max 13
_diffrn_reflns_limit_l_min -13
_diffrn_reflns_number 37819
_diffrn_reflns_theta_full 58.92
_diffrn_reflns_theta_max 58.92
_diffrn_reflns_theta_min 3.72
_exptl_absorpt_coefficient_mu 6.931
_exptl_crystal_colour colorless
_exptl_crystal_density_diffrn 1.563
_exptl_crystal_density_method 'not measured'
_exptl_crystal_description needle
_exptl_crystal_F_000 1560
_exptl_crystal_size_max 0.50
_exptl_crystal_size_mid 0.15
_exptl_crystal_size_min 0.10
_refine_diff_density_max 0.876
_refine_diff_density_min -0.363
_refine_diff_density_rms 0.078
_refine_ls_extinction_method none
_refine_ls_goodness_of_fit_ref 1.021
_refine_ls_hydrogen_treatment mixed
_refine_ls_matrix_type full
_refine_ls_number_parameters 475
_refine_ls_number_reflns 4592
_refine_ls_number_restraints 18
_refine_ls_restrained_S_all 1.019
_refine_ls_R_factor_all 0.0969
_refine_ls_R_factor_gt 0.0633
_refine_ls_shift/su_max 0.000
_refine_ls_shift/su_mean 0.000
_refine_ls_structure_factor_coef Fsqd
_refine_ls_weighting_details 'calc w=1/[\s^2^(Fo^2^)+(0.0966P)^2^+4.5765P] where P=(Fo^2^+2Fc^2^)/3'
_refine_ls_weighting_scheme calc
_refine_ls_wR_factor_gt 0.1649
_refine_ls_wR_factor_ref 0.1867
_reflns_number_gt 3094
_reflns_number_total 4592
_reflns_threshold_expression >2sigma(I)
_cod_data_source_file b510999j.txt
_cod_data_source_block ind355b
_cod_original_cell_volume 3256.9(13)
_cod_original_sg_symbol_H-M 'P 21/c'
_cod_database_code 7006463

loop_
_symmetry_equiv_pos_as_xyz
'x, y, z'
'-x, y+1/2, -z+1/2'
'-x, -y, -z'
'x, -y-1/2, z-1/2'

loop_
_atom_site_label
_atom_site_type_symbol
_atom_site_fract_x
_atom_site_fract_y
_atom_site_fract_z
_atom_site_U_iso_or_equiv
_atom_site_adp_type
_atom_site_occupancy
_atom_site_symmetry_multiplicity
_atom_site_calc_flag
_atom_site_refinement_flags
_atom_site_disorder_assembly
_atom_site_disorder_group
Mn1 Mn 0.23536(7) 0.14177(4) 0.05136(7) 0.0421(3) Uani 1 1 d D . .
Mn2 Mn 0.76080(8) 0.13268(4) 0.53063(8) 0.0470(3) Uani 1 1 d D . .
O1W O 0.1301(4) 0.1442(2) 0.1633(3) 0.0541(11) Uani 1 1 d D . .
H1A H 0.065(3) 0.160(3) 0.136(4) 0.065 Uiso 1 1 d D . .
H1B H 0.151(4) 0.159(3) 0.229(2) 0.065 Uiso 1 1 d D . .
O4W O 0.8218(5) 0.2146(2) 0.4760(5) 0.112(3) Uani 1 1 d D . .
H4A H 0.775(4) 0.231(2) 0.420(4) 0.135 Uiso 1 1 d D . .
H4B H 0.836(6) 0.2436(14) 0.524(3) 0.135 Uiso 1 1 d D . .
O3W O 0.6495(4) 0.1539(2) 0.6328(4) 0.0728(15) Uani 1 1 d D . .
H3A H 0.683(3) 0.178(2) 0.686(3) 0.087 Uiso 1 1 d D . .
H3B H 0.592(3) 0.174(3) 0.597(2) 0.087 Uiso 1 1 d D . .
O2W O 0.2587(4) 0.2376(2) 0.0350(4) 0.0822(17) Uani 1 1 d D . .
H2B H 0.328(2) 0.2485(13) 0.051(5) 0.099 Uiso 1 1 d D . .
H2A H 0.231(5) 0.2510(14) -0.032(3) 0.099 Uiso 1 1 d D . .
N1 N 0.3453(4) 0.1086(2) -0.0561(4) 0.0555(14) Uani 1 1 d . . .
N2 N 0.2194(4) 0.0382(2) 0.0418(4) 0.0470(12) Uani 1 1 d . . .
C1 C 0.4104(7) 0.1433(4) -0.1003(7) 0.088(3) Uani 1 1 d . . .
H1 H 0.4115 0.1855 -0.0889 0.105 Uiso 1 1 calc R . .
C2 C 0.4758(8) 0.1190(5) -0.1620(8) 0.109(3) Uani 1 1 d . . .
H2 H 0.5232 0.1444 -0.1882 0.131 Uiso 1 1 calc R . .
C3 C 0.4719(8) 0.0588(5) -0.1846(8) 0.105(3) Uani 1 1 d . . .
H3 H 0.5144 0.0425 -0.2285 0.126 Uiso 1 1 calc R . .
C4 C 0.4034(7) 0.0206(4) -0.1418(7) 0.085(2) Uani 1 1 d . . .
C5 C 0.3419(5) 0.0486(3) -0.0755(5) 0.0570(17) Uani 1 1 d . . .
C6 C 0.2726(5) 0.0096(3) -0.0250(5) 0.0526(16) Uani 1 1 d . . .
C7 C 0.2662(7) -0.0526(3) -0.0465(7) 0.076(2) Uani 1 1 d . . .
C8 C 0.1989(8) -0.0869(3) 0.0040(9) 0.097(3) Uani 1 1 d . . .
H8 H 0.1914 -0.1289 -0.0083 0.117 Uiso 1 1 calc R . .
C9 C 0.1440(7) -0.0591(4) 0.0713(8) 0.094(3) Uani 1 1 d . . .
H9 H 0.0983 -0.0818 0.1043 0.113 Uiso 1 1 calc R . .
C10 C 0.1579(7) 0.0046(3) 0.0901(7) 0.076(2) Uani 1 1 d . . .
H10 H 0.1225 0.0235 0.1379 0.091 Uiso 1 1 calc R . .
C29 C 0.3904(9) -0.0444(5) -0.1612(9) 0.115(4) Uani 1 1 d . . .
H29 H 0.4292 -0.0628 -0.2065 0.138 Uiso 1 1 calc R . .
N3 N 0.8596(4) 0.0781(2) 0.4338(4) 0.0555(14) Uani 1 1 d . . .
N4 N 0.7198(4) 0.0324(2) 0.5452(4) 0.0432(12) Uani 1 1 d . . .
C11 C 0.9311(7) 0.0997(4) 0.3824(7) 0.082(2) Uani 1 1 d . . .
H11 H 0.9493 0.1412 0.3891 0.098 Uiso 1 1 calc R . .
C12 C 0.9811(8) 0.0622(5) 0.3175(8) 0.106(3) Uani 1 1 d . . .
H12 H 1.0324 0.0789 0.2836 0.127 Uiso 1 1 calc R . .
C13 C 0.9544(8) 0.0017(5) 0.3044(7) 0.099(3) Uani 1 1 d . . .
H13 H 0.9858 -0.0230 0.2605 0.119 Uiso 1 1 calc R . .
C14 C 0.8796(6) -0.0228(4) 0.3576(6) 0.071(2) Uani 1 1 d . . .
C15 C 0.8350(5) 0.0171(3) 0.4222(5) 0.0511(16) Uani 1 1 d . . .
C16 C 0.7596(5) -0.0071(3) 0.4810(5) 0.0453(15) Uani 1 1 d . . .
C17 C 0.7323(6) -0.0697(3) 0.4713(6) 0.0563(17) Uani 1 1 d . . .
C18 C 0.6599(7) -0.0908(3) 0.5305(7) 0.077(2) Uani 1 1 d . . .
H18 H 0.6382 -0.1319 0.5254 0.093 Uiso 1 1 calc R . .
C19 C 0.6210(7) -0.0523(3) 0.5950(7) 0.081(2) Uani 1 1 d . . .
H19 H 0.5741 -0.0663 0.6362 0.097 Uiso 1 1 calc R . .
C20 C 0.6527(6) 0.0089(3) 0.5985(6) 0.068(2) Uani 1 1 d . . .
H20 H 0.6239 0.0352 0.6422 0.081 Uiso 1 1 calc R . .
C30 C 0.3261(9) -0.0793(4) -0.1178(9) 0.104(3) Uani 1 1 d . . .
H30 H 0.3197 -0.1210 -0.1336 0.125 Uiso 1 1 calc R . .
C31 C 0.8476(8) -0.0858(4) 0.3487(8) 0.090(3) Uani 1 1 d . . .
H31 H 0.8766 -0.1120 0.3050 0.108 Uiso 1 1 calc R . .
C32 C 0.7772(7) -0.1075(3) 0.4017(7) 0.083(2) Uani 1 1 d . . .
H32 H 0.7566 -0.1486 0.3933 0.100 Uiso 1 1 calc R . .
O1 O -0.1100(3) 0.14028(16) -0.3129(3) 0.0475(10) Uani 1 1 d . . .
O2 O 0.0843(3) 0.14698(16) -0.0873(3) 0.0464(10) Uani 1 1 d . . .
O3 O 0.1415(4) 0.2883(2) -0.1461(4) 0.0737(15) Uani 1 1 d . . .
O4 O -0.0548(4) 0.28271(19) -0.3692(4) 0.0733(15) Uani 1 1 d . . .
O5 O 0.3818(3) 0.14331(16) 0.1940(3) 0.0475(10) Uani 1 1 d . . .
O6 O 0.6080(3) 0.13828(17) 0.3914(3) 0.0492(10) Uani 1 1 d . . .
O7 O 0.6939(4) 0.2647(2) 0.3005(4) 0.0889(18) Uani 1 1 d . . .
O8 O 0.4697(4) 0.2683(2) 0.1015(4) 0.0860(18) Uani 1 1 d . . .
C21 C -0.0437(5) 0.1830(2) -0.2656(5) 0.0392(13) Uani 1 1 d . . .
C22 C 0.0451(4) 0.1853(2) -0.1630(5) 0.0386(13) Uani 1 1 d . . .
C23 C 0.0715(5) 0.2471(3) -0.1891(5) 0.0522(16) Uani 1 1 d . . .
C24 C -0.0184(5) 0.2448(3) -0.2924(5) 0.0501(16) Uani 1 1 d . . .
C25 C 0.4677(5) 0.1773(3) 0.2228(5) 0.0422(14) Uani 1 1 d . . .
C26 C 0.5702(5) 0.1755(2) 0.3138(5) 0.0414(14) Uani 1 1 d . . .
C27 C 0.6078(5) 0.2302(3) 0.2722(5) 0.0556(17) Uani 1 1 d . . .
C28 C 0.5069(5) 0.2325(3) 0.1824(6) 0.0569(17) Uani 1 1 d . . .

loop_
_atom_site_aniso_label
_atom_site_aniso_U_11
_atom_site_aniso_U_22
_atom_site_aniso_U_33
_atom_site_aniso_U_23
_atom_site_aniso_U_13
_atom_site_aniso_U_12
Mn1 0.0426(6) 0.0367(5) 0.0428(6) 0.0018(4) 0.0051(5) -0.0032(4)
Mn2 0.0512(6) 0.0376(5) 0.0435(6) 0.0022(4) -0.0013(5) -0.0051(4)
O1W 0.054(3) 0.064(3) 0.043(3) -0.008(2) 0.012(2) 0.007(2)
O4W 0.141(5) 0.070(3) 0.081(4) 0.029(3) -0.045(4) -0.053(4)
O3W 0.054(3) 0.086(3) 0.066(3) -0.033(3) -0.004(2) 0.024(2)
O2W 0.070(3) 0.048(3) 0.098(4) 0.019(3) -0.027(3) -0.012(2)
N1 0.056(3) 0.058(3) 0.057(3) 0.002(3) 0.024(3) -0.004(3)
N2 0.050(3) 0.037(3) 0.054(3) 0.001(2) 0.015(3) -0.004(2)
C1 0.091(6) 0.099(6) 0.086(6) 0.018(5) 0.046(5) -0.015(5)
C2 0.111(8) 0.137(9) 0.107(7) 0.015(7) 0.079(7) -0.012(7)
C3 0.109(8) 0.133(9) 0.104(7) -0.001(7) 0.081(7) 0.020(6)
C4 0.083(6) 0.105(7) 0.080(6) -0.007(5) 0.044(5) 0.024(5)
C5 0.048(4) 0.081(5) 0.042(4) 0.001(3) 0.013(3) 0.005(3)
C6 0.055(4) 0.045(3) 0.055(4) -0.007(3) 0.011(3) 0.008(3)
C7 0.091(6) 0.050(4) 0.084(6) -0.017(4) 0.019(5) 0.003(4)
C8 0.124(8) 0.041(4) 0.123(8) -0.009(5) 0.028(7) -0.004(5)
C9 0.102(7) 0.058(5) 0.132(8) 0.012(5) 0.049(6) -0.020(4)
C10 0.096(6) 0.049(4) 0.091(6) 0.000(4) 0.041(5) -0.014(4)
C29 0.141(9) 0.108(8) 0.115(8) -0.026(7) 0.066(7) 0.039(7)
N3 0.053(3) 0.063(3) 0.053(3) 0.012(3) 0.018(3) -0.011(3)
N4 0.055(3) 0.038(3) 0.041(3) 0.004(2) 0.022(3) 0.003(2)
C11 0.076(5) 0.088(5) 0.089(6) 0.020(5) 0.036(5) -0.008(4)
C12 0.097(7) 0.133(9) 0.109(8) 0.035(7) 0.064(6) -0.003(6)
C13 0.105(7) 0.120(8) 0.101(7) 0.008(6) 0.077(6) 0.017(6)
C14 0.070(5) 0.091(6) 0.060(5) 0.002(4) 0.031(4) 0.016(4)
C15 0.047(4) 0.058(4) 0.049(4) 0.004(3) 0.015(3) 0.002(3)
C16 0.039(3) 0.048(3) 0.045(4) 0.003(3) 0.005(3) 0.001(3)
C17 0.064(4) 0.040(3) 0.065(4) -0.002(3) 0.018(4) 0.002(3)
C18 0.090(6) 0.042(4) 0.105(6) 0.012(4) 0.033(5) -0.013(4)
C19 0.104(6) 0.054(4) 0.106(6) 0.015(4) 0.067(6) -0.009(4)
C20 0.093(5) 0.050(4) 0.077(5) 0.006(4) 0.053(5) -0.005(4)
C30 0.136(9) 0.066(5) 0.125(8) -0.030(5) 0.060(7) 0.020(6)
C31 0.108(7) 0.076(6) 0.101(7) -0.025(5) 0.054(6) 0.021(5)
C32 0.100(6) 0.052(4) 0.100(6) -0.018(4) 0.032(6) 0.012(4)
O1 0.047(2) 0.039(2) 0.048(2) 0.0092(18) -0.001(2) -0.0101(18)
O2 0.046(2) 0.041(2) 0.044(2) 0.0153(19) -0.002(2) -0.0078(18)
O3 0.080(3) 0.055(3) 0.065(3) 0.012(2) -0.016(3) -0.029(2)
O4 0.082(3) 0.053(3) 0.062(3) 0.023(2) -0.019(3) -0.018(2)
O5 0.043(2) 0.044(2) 0.049(2) 0.0089(19) 0.001(2) -0.0109(19)
O6 0.054(3) 0.045(2) 0.041(2) 0.0108(19) 0.000(2) -0.0126(19)
O7 0.069(3) 0.089(4) 0.083(4) 0.046(3) -0.022(3) -0.036(3)
O8 0.063(3) 0.083(3) 0.085(4) 0.047(3) -0.026(3) -0.028(3)
C21 0.041(3) 0.034(3) 0.044(4) 0.004(3) 0.016(3) -0.001(3)
C22 0.033(3) 0.038(3) 0.044(4) -0.002(3) 0.010(3) -0.003(2)
C23 0.050(4) 0.055(4) 0.045(4) 0.005(3) 0.002(3) -0.009(3)
C24 0.051(4) 0.045(3) 0.046(4) 0.007(3) 0.000(3) -0.005(3)
C25 0.042(4) 0.043(3) 0.037(4) -0.001(3) 0.003(3) 0.000(3)
C26 0.051(4) 0.034(3) 0.039(3) 0.003(3) 0.012(3) -0.003(3)
C27 0.047(4) 0.058(4) 0.052(4) 0.012(3) -0.003(3) -0.014(3)
C28 0.055(4) 0.047(4) 0.059(4) 0.017(3) 0.001(4) -0.008(3)

loop_
_atom_type_symbol
_atom_type_description
_atom_type_scat_dispersion_real
_atom_type_scat_dispersion_imag
_atom_type_scat_source
C C 0.0181 0.0091 'International Tables Vol C Tables 4.2.6.8 and 6.1.1.4'
H H 0.0000 0.0000 'International Tables Vol C Tables 4.2.6.8 and 6.1.1.4'
N N 0.0311 0.0180 'International Tables Vol C Tables 4.2.6.8 and 6.1.1.4'
O O 0.0492 0.0322 'International Tables Vol C Tables 4.2.6.8 and 6.1.1.4'
Mn Mn -0.5299 2.8052 'International Tables Vol C Tables 4.2.6.8 and 6.1.1.4'

loop_
_geom_angle_atom_site_label_1
_geom_angle_atom_site_label_2
_geom_angle_atom_site_label_3
_geom_angle
_geom_angle_site_symmetry_1
_geom_angle_site_symmetry_3
_geom_angle_publ_flag
O2W Mn1 O1W 99.3(2) . . ?
O2W Mn1 O5 87.71(15) . . ?
O1W Mn1 O5 88.69(16) . . ?
O2W Mn1 O2 88.90(15) . . ?
O1W Mn1 O2 88.95(16) . . ?
O5 Mn1 O2 175.51(15) . . ?
O2W Mn1 N2 170.2(2) . . ?
O1W Mn1 N2 89.96(17) . . ?
O5 Mn1 N2 95.74(16) . . ?
O2 Mn1 N2 88.08(16) . . ?
O2W Mn1 N1 97.7(2) . . ?
O1W Mn1 N1 162.86(18) . . ?
O5 Mn1 N1 89.78(17) . . ?
O2 Mn1 N1 93.60(17) . . ?
N2 Mn1 N1 73.21(18) . . ?
O4W Mn2 O1 89.45(17) . 1_656 ?
O4W Mn2 O3W 110.6(2) . . ?
O1 Mn2 O3W 82.91(16) 1_656 . ?
O4W Mn2 O6 90.02(17) . . ?
O1 Mn2 O6 166.87(16) 1_656 . ?
O3W Mn2 O6 85.00(17) . . ?
O4W Mn2 N4 161.0(2) . . ?
O1 Mn2 N4 97.23(15) 1_656 . ?
O3W Mn2 N4 88.01(18) . . ?
O6 Mn2 N4 87.43(15) . . ?
O4W Mn2 N3 88.5(2) . . ?
O1 Mn2 N3 98.87(17) 1_656 . ?
O3W Mn2 N3 160.86(19) . . ?
O6 Mn2 N3 94.22(17) . . ?
N4 Mn2 N3 72.85(17) . . ?
C5 N1 C1 118.3(6) . . ?
C5 N1 Mn1 115.2(4) . . ?
C1 N1 Mn1 126.5(5) . . ?
C10 N2 C6 118.0(6) . . ?
C10 N2 Mn1 125.6(4) . . ?
C6 N2 Mn1 116.3(4) . . ?
N1 C1 C2 122.3(9) . . ?
C3 C2 C1 120.4(9) . . ?
C2 C3 C4 119.4(8) . . ?
C3 C4 C5 116.9(8) . . ?
C3 C4 C29 124.9(8) . . ?
C5 C4 C29 118.3(8) . . ?
N1 C5 C4 122.6(7) . . ?
N1 C5 C6 118.9(6) . . ?
C4 C5 C6 118.5(7) . . ?
N2 C6 C7 124.3(7) . . ?
N2 C6 C5 116.2(6) . . ?
C7 C6 C5 119.5(7) . . ?
C6 C7 C8 116.5(7) . . ?
C6 C7 C30 120.6(8) . . ?
C8 C7 C30 123.0(8) . . ?
C9 C8 C7 120.5(7) . . ?
C8 C9 C10 118.8(8) . . ?
N2 C10 C9 121.9(7) . . ?
C30 C29 C4 123.2(8) . . ?
C11 N3 C15 117.1(6) . . ?
C11 N3 Mn2 127.3(5) . . ?
C15 N3 Mn2 115.4(4) . . ?
C20 N4 C16 116.2(5) . . ?
C20 N4 Mn2 127.5(4) . . ?
C16 N4 Mn2 115.9(4) . . ?
N3 C11 C12 122.5(8) . . ?
C13 C12 C11 120.1(8) . . ?
C12 C13 C14 119.1(8) . . ?
C13 C14 C15 117.5(8) . . ?
C13 C14 C31 122.6(8) . . ?
C15 C14 C31 119.9(7) . . ?
N3 C15 C14 123.7(6) . . ?
N3 C15 C16 117.4(6) . . ?
C14 C15 C16 118.9(6) . . ?
N4 C16 C17 123.3(6) . . ?
N4 C16 C15 117.6(5) . . ?
C17 C16 C15 119.1(6) . . ?
C18 C17 C16 116.7(6) . . ?
C18 C17 C32 123.8(7) . . ?
C16 C17 C32 119.4(7) . . ?
C19 C18 C17 120.4(6) . . ?
C18 C19 C20 118.4(7) . . ?
N4 C20 C19 125.0(7) . . ?
C29 C30 C7 119.9(8) . . ?
C32 C31 C14 120.8(7) . . ?
C31 C32 C17 121.8(7) . . ?
C21 O1 Mn2 134.2(3) . 1_454 ?
C22 O2 Mn1 134.9(3) . . ?
C25 O5 Mn1 133.7(4) . . ?
C26 O6 Mn2 135.2(4) . . ?
O1 C21 C24 136.5(5) . . ?
O1 C21 C22 132.4(5) . . ?
C24 C21 C22 90.9(4) . . ?
O1 C21 C23 176.0(5) . . ?
C24 C21 C23 45.8(3) . . ?
C22 C21 C23 45.1(3) . . ?
O2 C22 C23 136.6(5) . . ?
O2 C22 C21 133.7(5) . . ?
C23 C22 C21 89.6(4) . . ?
O3 C23 C22 137.5(6) . . ?
O3 C23 C24 132.1(6) . . ?
C22 C23 C24 90.4(5) . . ?
O3 C23 C21 177.1(5) . . ?
C22 C23 C21 45.3(3) . . ?
C24 C23 C21 45.1(3) . . ?
O4 C24 C21 137.6(6) . . ?
O4 C24 C23 133.3(5) . . ?
C21 C24 C23 89.2(5) . . ?
O5 C25 C28 136.6(5) . . ?
O5 C25 C26 133.7(5) . . ?
C28 C25 C26 89.7(5) . . ?
O5 C25 C27 178.5(5) . . ?
C28 C25 C27 44.9(3) . . ?
C26 C25 C27 44.8(3) . . ?
O6 C26 C27 137.2(5) . . ?
O6 C26 C25 133.2(5) . . ?
C27 C26 C25 89.5(5) . . ?
O7 C27 C26 136.1(6) . . ?
O7 C27 C28 132.9(6) . . ?
C26 C27 C28 91.0(5) . . ?
O7 C27 C25 178.1(5) . . ?
C26 C27 C25 45.8(3) . . ?
C28 C27 C25 45.2(3) . . ?
O8 C28 C27 134.4(6) . . ?
O8 C28 C25 135.7(6) . . ?
C27 C28 C25 89.9(5) . . ?

loop_
_geom_bond_atom_site_label_1
_geom_bond_atom_site_label_2
_geom_bond_distance
_geom_bond_site_symmetry_2
_geom_bond_publ_flag
Mn1 O2W 2.125(4) . ?
Mn1 O1W 2.165(4) . ?
Mn1 O5 2.170(4) . ?
Mn1 O2 2.179(4) . ?
Mn1 N2 2.264(5) . ?
Mn1 N1 2.282(5) . ?
Mn2 O4W 2.124(5) . ?
Mn2 O1 2.172(4) 1_656 ?
Mn2 O3W 2.176(5) . ?
Mn2 O6 2.197(4) . ?
Mn2 N4 2.262(4) . ?
Mn2 N3 2.282(6) . ?
N1 C5 1.328(8) . ?
N1 C1 1.331(9) . ?
N2 C10 1.319(8) . ?
N2 C6 1.354(8) . ?
C1 C2 1.373(12) . ?
C2 C3 1.341(13) . ?
C3 C4 1.397(13) . ?
C4 C5 1.413(10) . ?
C4 C29 1.438(13) . ?
C5 C6 1.471(9) . ?
C6 C7 1.379(9) . ?
C7 C8 1.394(12) . ?
C7 C30 1.435(12) . ?
C8 C9 1.362(12) . ?
C9 C10 1.412(10) . ?
C29 C30 1.321(13) . ?
N3 C11 1.317(9) . ?
N3 C15 1.362(8) . ?
N4 C20 1.307(8) . ?
N4 C16 1.361(7) . ?
C11 C12 1.414(13) . ?
C12 C13 1.357(13) . ?
C13 C14 1.389(11) . ?
C14 C15 1.402(9) . ?
C14 C31 1.424(11) . ?
C15 C16 1.440(8) . ?
C16 C17 1.403(8) . ?
C17 C18 1.391(10) . ?
C17 C32 1.420(10) . ?
C18 C19 1.346(11) . ?
C19 C20 1.385(9) . ?
C31 C32 1.321(11) . ?
O1 C21 1.275(6) . ?
O1 Mn2 2.172(4) 1_454 ?
O2 C22 1.258(6) . ?
O3 C23 1.261(7) . ?
O4 C24 1.257(7) . ?
O5 C25 1.263(6) . ?
O6 C26 1.256(6) . ?
O7 C27 1.271(7) . ?
O8 C28 1.262(7) . ?
C21 C24 1.443(8) . ?
C21 C22 1.447(8) . ?
C21 C23 2.037(8) . ?
C22 C23 1.444(8) . ?
C23 C24 1.459(8) . ?
C25 C28 1.441(8) . ?
C25 C26 1.456(8) . ?
C25 C27 2.031(8) . ?
C26 C27 1.430(8) . ?
C27 C28 1.435(8) . ?

loop_
_geom_hbond_atom_site_label_D
_geom_hbond_atom_site_label_H
_geom_hbond_atom_site_label_A
_geom_hbond_distance_DH
_geom_hbond_distance_HA
_geom_hbond_distance_DA
_geom_hbond_angle_DHA
_geom_hbond_site_symmetry_A
O1W H1A O4 0.85(2) 1.92(3) 2.724(6) 155(5) 4_566
O1W H1B O3 0.86(2) 1.97(3) 2.782(6) 157(5) 4_566
O4W H4A O7 0.86(2) 1.718(19) 2.577(7) 174(7) .
O4W H4B O4 0.86(2) 1.83(4) 2.585(7) 146(8) 1_656
O3W H3A O7 0.858(19) 1.885(19) 2.693(6) 157(3) 4_566
O3W H3B O8 0.846(19) 1.98(2) 2.737(6) 148(3) 4_566
O2W H2B O8 0.862(19) 1.74(2) 2.600(6) 172(6) .
O2W H2A O3 0.864(19) 1.76(2) 2.586(6) 160(7) .

loop_
_geom_torsion_atom_site_label_1
_geom_torsion_atom_site_label_2
_geom_torsion_atom_site_label_3
_geom_torsion_atom_site_label_4
_geom_torsion
_geom_torsion_site_symmetry_1
_geom_torsion_site_symmetry_2
_geom_torsion_site_symmetry_3
_geom_torsion_site_symmetry_4
_geom_torsion_publ_flag
O2W Mn1 N1 C5 -173.1(4) . . . . ?
O1W Mn1 N1 C5 14.4(9) . . . . ?
O5 Mn1 N1 C5 99.2(5) . . . . ?
O2 Mn1 N1 C5 -83.7(5) . . . . ?
N2 Mn1 N1 C5 3.2(4) . . . . ?
O2W Mn1 N1 C1 6.6(6) . . . . ?
O1W Mn1 N1 C1 -165.9(6) . . . . ?
O5 Mn1 N1 C1 -81.1(6) . . . . ?
O2 Mn1 N1 C1 96.0(6) . . . . ?
N2 Mn1 N1 C1 -177.1(6) . . . . ?
O2W Mn1 N2 C10 -157.8(10) . . . . ?
O1W Mn1 N2 C10 3.2(6) . . . . ?
O5 Mn1 N2 C10 91.9(6) . . . . ?
O2 Mn1 N2 C10 -85.8(6) . . . . ?
N1 Mn1 N2 C10 179.9(6) . . . . ?
O2W Mn1 N2 C6 17.9(13) . . . . ?
O1W Mn1 N2 C6 178.9(4) . . . . ?
O5 Mn1 N2 C6 -92.4(4) . . . . ?
O2 Mn1 N2 C6 89.9(4) . . . . ?
N1 Mn1 N2 C6 -4.4(4) . . . . ?
C5 N1 C1 C2 -1.9(12) . . . . ?
Mn1 N1 C1 C2 178.5(7) . . . . ?
N1 C1 C2 C3 3.4(16) . . . . ?
C1 C2 C3 C4 -2.1(16) . . . . ?
C2 C3 C4 C5 -0.3(14) . . . . ?
C2 C3 C4 C29 179.0(10) . . . . ?
C1 N1 C5 C4 -0.8(10) . . . . ?
Mn1 N1 C5 C4 178.9(5) . . . . ?
C1 N1 C5 C6 178.5(6) . . . . ?
Mn1 N1 C5 C6 -1.8(7) . . . . ?
C3 C4 C5 N1 1.8(12) . . . . ?
C29 C4 C5 N1 -177.6(8) . . . . ?
C3 C4 C5 C6 -177.5(7) . . . . ?
C29 C4 C5 C6 3.1(11) . . . . ?
C10 N2 C6 C7 0.4(10) . . . . ?
Mn1 N2 C6 C7 -175.7(5) . . . . ?
C10 N2 C6 C5 -178.9(6) . . . . ?
Mn1 N2 C6 C5 5.1(7) . . . . ?
N1 C5 C6 N2 -2.2(9) . . . . ?
C4 C5 C6 N2 177.1(6) . . . . ?
N1 C5 C6 C7 178.5(6) . . . . ?
C4 C5 C6 C7 -2.2(10) . . . . ?
N2 C6 C7 C8 0.8(11) . . . . ?
C5 C6 C7 C8 -180.0(7) . . . . ?
N2 C6 C7 C30 -179.5(7) . . . . ?
C5 C6 C7 C30 -0.3(11) . . . . ?
C6 C7 C8 C9 -0.5(13) . . . . ?
C30 C7 C8 C9 179.8(9) . . . . ?
C7 C8 C9 C10 -0.9(15) . . . . ?
C6 N2 C10 C9 -1.8(11) . . . . ?
Mn1 N2 C10 C9 173.8(6) . . . . ?
C8 C9 C10 N2 2.1(14) . . . . ?
C3 C4 C29 C30 178.9(11) . . . . ?
C5 C4 C29 C30 -1.7(15) . . . . ?
O4W Mn2 N3 C11 6.7(6) . . . . ?
O1 Mn2 N3 C11 -82.5(6) 1_656 . . . ?
O3W Mn2 N3 C11 -176.5(6) . . . . ?
O6 Mn2 N3 C11 96.6(6) . . . . ?
N4 Mn2 N3 C11 -177.4(6) . . . . ?
O4W Mn2 N3 C15 -168.4(4) . . . . ?
O1 Mn2 N3 C15 102.4(4) 1_656 . . . ?
O3W Mn2 N3 C15 8.4(8) . . . . ?
O6 Mn2 N3 C15 -78.5(4) . . . . ?
N4 Mn2 N3 C15 7.5(4) . . . . ?
O4W Mn2 N4 C20 -167.5(6) . . . . ?
O1 Mn2 N4 C20 82.8(6) 1_656 . . . ?
O3W Mn2 N4 C20 0.2(6) . . . . ?
O6 Mn2 N4 C20 -84.9(6) . . . . ?
N3 Mn2 N4 C20 179.9(6) . . . . ?
O4W Mn2 N4 C16 4.5(8) . . . . ?
O1 Mn2 N4 C16 -105.2(4) 1_656 . . . ?
O3W Mn2 N4 C16 172.2(4) . . . . ?
O6 Mn2 N4 C16 87.1(4) . . . . ?
N3 Mn2 N4 C16 -8.1(4) . . . . ?
C15 N3 C11 C12 0.1(11) . . . . ?
Mn2 N3 C11 C12 -174.9(6) . . . . ?
N3 C11 C12 C13 1.3(15) . . . . ?
C11 C12 C13 C14 -1.4(15) . . . . ?
C12 C13 C14 C15 0.2(13) . . . . ?
C12 C13 C14 C31 -179.7(9) . . . . ?
C11 N3 C15 C14 -1.4(10) . . . . ?
Mn2 N3 C15 C14 174.3(5) . . . . ?
C11 N3 C15 C16 178.1(6) . . . . ?
Mn2 N3 C15 C16 -6.2(7) . . . . ?
C13 C14 C15 N3 1.2(11) . . . . ?
C31 C14 C15 N3 -178.9(7) . . . . ?
C13 C14 C15 C16 -178.3(7) . . . . ?
C31 C14 C15 C16 1.6(10) . . . . ?
C20 N4 C16 C17 -0.3(9) . . . . ?
Mn2 N4 C16 C17 -173.2(5) . . . . ?
C20 N4 C16 C15 -179.2(6) . . . . ?
Mn2 N4 C16 C15 7.9(7) . . . . ?
N3 C15 C16 N4 -1.1(8) . . . . ?
C14 C15 C16 N4 178.5(6) . . . . ?
N3 C15 C16 C17 -180.0(6) . . . . ?
C14 C15 C16 C17 -0.4(9) . . . . ?
N4 C16 C17 C18 0.6(10) . . . . ?
C15 C16 C17 C18 179.5(6) . . . . ?
N4 C16 C17 C32 179.6(6) . . . . ?
C15 C16 C17 C32 -1.6(9) . . . . ?
C16 C17 C18 C19 -1.3(11) . . . . ?
C32 C17 C18 C19 179.8(8) . . . . ?
C17 C18 C19 C20 1.6(13) . . . . ?
C16 N4 C20 C19 0.7(11) . . . . ?
Mn2 N4 C20 C19 172.6(6) . . . . ?
C18 C19 C20 N4 -1.3(13) . . . . ?
C4 C29 C30 C7 -0.8(17) . . . . ?
C6 C7 C30 C29 1.8(15) . . . . ?
C8 C7 C30 C29 -178.5(10) . . . . ?
C13 C14 C31 C32 179.1(9) . . . . ?
C15 C14 C31 C32 -0.8(13) . . . . ?
C14 C31 C32 C17 -1.3(14) . . . . ?
C18 C17 C32 C31 -178.6(8) . . . . ?
C16 C17 C32 C31 2.5(12) . . . . ?
O2W Mn1 O2 C22 17.0(5) . . . . ?
O1W Mn1 O2 C22 116.3(5) . . . . ?
O5 Mn1 O2 C22 58(2) . . . . ?
N2 Mn1 O2 C22 -153.7(5) . . . . ?
N1 Mn1 O2 C22 -80.7(5) . . . . ?
O2W Mn1 O5 C25 -26.6(5) . . . . ?
O1W Mn1 O5 C25 -125.9(5) . . . . ?
O2 Mn1 O5 C25 -68(2) . . . . ?
N2 Mn1 O5 C25 144.3(5) . . . . ?
N1 Mn1 O5 C25 71.1(5) . . . . ?
O4W Mn2 O6 C26 -2.2(6) . . . . ?
O1 Mn2 O6 C26 85.4(8) 1_656 . . . ?
O3W Mn2 O6 C26 108.4(5) . . . . ?
N4 Mn2 O6 C26 -163.3(5) . . . . ?
N3 Mn2 O6 C26 -90.8(5) . . . . ?
Mn2 O1 C21 C24 -2.8(10) 1_454 . . . ?
Mn2 O1 C21 C22 -176.7(4) 1_454 . . . ?
Mn2 O1 C21 C23 -126(7) 1_454 . . . ?
Mn1 O2 C22 C23 -9.4(10) . . . . ?
Mn1 O2 C22 C21 166.1(4) . . . . ?
O1 C21 C22 O2 -1.3(11) . . . . ?
C24 C21 C22 O2 -177.1(6) . . . . ?
C23 C21 C22 O2 -176.9(8) . . . . ?
O1 C21 C22 C23 175.6(6) . . . . ?
C24 C21 C22 C23 -0.2(5) . . . . ?
O2 C22 C23 O3 -2.4(14) . . . . ?
C21 C22 C23 O3 -179.2(9) . . . . ?
O2 C22 C23 C24 176.9(7) . . . . ?
C21 C22 C23 C24 0.2(5) . . . . ?
O2 C22 C23 C21 176.7(9) . . . . ?
O1 C21 C23 O3 115(12) . . . . ?
C24 C21 C23 O3 -12(12) . . . . ?
C22 C21 C23 O3 168(12) . . . . ?
O1 C21 C23 C22 -54(7) . . . . ?
C24 C21 C23 C22 179.7(6) . . . . ?
O1 C21 C23 C24 126(7) . . . . ?
C22 C21 C23 C24 -179.7(6) . . . . ?
O1 C21 C24 O4 4.8(14) . . . . ?
C22 C21 C24 O4 -179.6(8) . . . . ?
C23 C21 C24 O4 -179.9(11) . . . . ?
O1 C21 C24 C23 -175.3(7) . . . . ?
C22 C21 C24 C23 0.2(5) . . . . ?
O3 C23 C24 O4 -0.9(13) . . . . ?
C22 C23 C24 O4 179.7(8) . . . . ?
C21 C23 C24 O4 179.9(10) . . . . ?
O3 C23 C24 C21 179.2(8) . . . . ?
C22 C23 C24 C21 -0.2(5) . . . . ?
Mn1 O5 C25 C28 5.7(11) . . . . ?
Mn1 O5 C25 C26 -174.1(4) . . . . ?
Mn1 O5 C25 C27 -165(20) . . . . ?
Mn2 O6 C26 C27 4.5(11) . . . . ?
Mn2 O6 C26 C25 -180.0(4) . . . . ?
O5 C25 C26 O6 2.7(11) . . . . ?
C28 C25 C26 O6 -177.1(7) . . . . ?
C27 C25 C26 O6 -177.0(9) . . . . ?
O5 C25 C26 C27 179.7(7) . . . . ?
C28 C25 C26 C27 -0.2(5) . . . . ?
O6 C26 C27 O7 -3.6(15) . . . . ?
C25 C26 C27 O7 179.6(9) . . . . ?
O6 C26 C27 C28 176.9(7) . . . . ?
C25 C26 C27 C28 0.2(5) . . . . ?
O6 C26 C27 C25 176.7(9) . . . . ?
O5 C25 C27 O7 178(100) . . . . ?
C28 C25 C27 O7 7(19) . . . . ?
C26 C25 C27 O7 -173(20) . . . . ?
O5 C25 C27 C26 -9(20) . . . . ?
C28 C25 C27 C26 179.8(7) . . . . ?
O5 C25 C27 C28 171(21) . . . . ?
C26 C25 C27 C28 -179.8(7) . . . . ?
O7 C27 C28 O8 0.9(15) . . . . ?
C26 C27 C28 O8 -179.6(9) . . . . ?
C25 C27 C28 O8 -179.5(12) . . . . ?
O7 C27 C28 C25 -179.7(8) . . . . ?
C26 C27 C28 C25 -0.2(5) . . . . ?
O5 C25 C28 O8 -0.2(15) . . . . ?
C26 C25 C28 O8 179.6(9) . . . . ?
C27 C25 C28 O8 179.5(12) . . . . ?
O5 C25 C28 C27 -179.7(7) . . . . ?
C26 C25 C28 C27 0.2(5) . . . . ?
